data_4066219
loop_
_publ_author_name
'Chen, Shuli'
'Ng, Joseph Kok-Peng'
'Pullarkat, Sumod A.'
'Liu, Fengli'
'Li, Yongxin'
'Leung, Pak-Hing'

_publ_section_title
;
 Asymmetric Synthesis of New Diphosphines and Pyridylphosphines via a
 Kinetic Resolution Process Promoted and Controlled by a Chiral
 Palladacycle
;
_journal_issue 15
_journal_name_full Organometallics
_journal_page_first 3374
_journal_paper_doi 10.1021/om100358g
_journal_volume 29
_journal_year 2010
_chemical_absolute_configuration ad
_chemical_formula_sum 'C30 H36 Cl3 N2 O4 P Pd'
_chemical_formula_weight 732.33
_chemical_name_systematic
; 
 ? 
;
_space_group_IT_number 4
_symmetry_cell_setting monoclinic
_symmetry_space_group_name_Hall 'P 2yb'
_symmetry_space_group_name_H-M 'P 1 21 1'
_atom_sites_solution_hydrogens geom
_atom_sites_solution_primary direct
_atom_sites_solution_secondary difmap
_audit_creation_method SHELXL-97
_cell_angle_alpha 90.00
_cell_angle_beta 90.2890(10)
_cell_angle_gamma 90.00
_cell_formula_units_Z 2
_cell_length_a 9.8594(4)
_cell_length_b 14.0726(6)
_cell_length_c 11.7832(5)
_cell_measurement_reflns_used 6804
_cell_measurement_temperature 223(2)
_cell_measurement_theta_max 29.95
_cell_measurement_theta_min 2.25
_cell_volume 1634.87(12)
_computing_cell_refinement 'Bruker SMART'
_computing_data_collection 'Bruker SMART'
_computing_data_reduction 'Bruker SAINT'
_computing_molecular_graphics 'Bruker SHELXTL'
_computing_publication_material 'Bruker SHELXTL'
_computing_structure_refinement 'SHELXL-97 (Sheldrick, 1997)'
_computing_structure_solution 'SHELXS-97 (Sheldrick, 1990)'
_diffrn_ambient_temperature 223(2)
_diffrn_measured_fraction_theta_full 0.998
_diffrn_measured_fraction_theta_max 0.998
_diffrn_measurement_device_type 'CCD area detector'
_diffrn_measurement_method 'phi and omega scans'
_diffrn_radiation_monochromator graphite
_diffrn_radiation_source 'fine-focus sealed tube'
_diffrn_radiation_type MoK\a
_diffrn_radiation_wavelength 0.71073
_diffrn_reflns_av_R_equivalents 0.0166
_diffrn_reflns_av_sigmaI/netI 0.0334
_diffrn_reflns_limit_h_max 12
_diffrn_reflns_limit_h_min -12
_diffrn_reflns_limit_k_max 15
_diffrn_reflns_limit_k_min -18
_diffrn_reflns_limit_l_max 11
_diffrn_reflns_limit_l_min -15
_diffrn_reflns_number 11578
_diffrn_reflns_theta_full 27.50
_diffrn_reflns_theta_max 27.50
_diffrn_reflns_theta_min 1.73
_exptl_absorpt_coefficient_mu 0.898
_exptl_absorpt_correction_T_max 0.7499
_exptl_absorpt_correction_T_min 0.6148
_exptl_absorpt_correction_type multi-scan
_exptl_absorpt_process_details sadabs
_exptl_crystal_colour COLOURLESS
_exptl_crystal_density_diffrn 1.488
_exptl_crystal_density_method 'not measured'
_exptl_crystal_description BLOCK
_exptl_crystal_F_000 748
_exptl_crystal_size_max 0.60
_exptl_crystal_size_mid 0.34
_exptl_crystal_size_min 0.34
_refine_diff_density_max 0.715
_refine_diff_density_min -0.332
_refine_diff_density_rms 0.072
_refine_ls_abs_structure_details 'Flack H D (1983), Acta Cryst. A39, 876-881'
_refine_ls_abs_structure_Flack 0.02(2)
_refine_ls_extinction_method none
_refine_ls_goodness_of_fit_ref 1.028
_refine_ls_hydrogen_treatment constr
_refine_ls_matrix_type full
_refine_ls_number_parameters 374
_refine_ls_number_reflns 6980
_refine_ls_number_restraints 4
_refine_ls_restrained_S_all 1.030
_refine_ls_R_factor_all 0.0344
_refine_ls_R_factor_gt 0.0332
_refine_ls_shift/su_max 0.001
_refine_ls_shift/su_mean 0.000
_refine_ls_structure_factor_coef Fsqd
_refine_ls_weighting_details 'calc w=1/[\s^2^(Fo^2^)+(0.0577P)^2^+0.2405P] where P=(Fo^2^+2Fc^2^)/3'
_refine_ls_weighting_scheme calc
_refine_ls_wR_factor_gt 0.0864
_refine_ls_wR_factor_ref 0.0876
_reflns_number_gt 6726
_reflns_number_total 6980
_reflns_threshold_expression >2sigma(I)
_cod_data_source_file om100358g_si_001.cif
_cod_data_source_block 5168
_cod_depositor_comments
;
The following automatic conversions were performed:

'_symmetry_cell_setting' value 'Monoclinic' changed to 'monoclinic'
according to /home/saulius/struct/CIF-dictionaries/cif_core.dic
dictionary named 'cif_core.dic' version 2.4.1 from 2010-06-29.

Automatic conversion script
Id: cif_fix_values 1715 2011-07-08 13:25:40Z adriana 
;
_cod_original_sg_symbol_H-M P2(1)
_cod_database_code 4066219

loop_
_symmetry_equiv_pos_as_xyz
'x, y, z'
'-x, y+1/2, -z'

loop_
_atom_site_label
_atom_site_type_symbol
_atom_site_fract_x
_atom_site_fract_y
_atom_site_fract_z
_atom_site_U_iso_or_equiv
_atom_site_adp_type
_atom_site_occupancy
_atom_site_symmetry_multiplicity
_atom_site_calc_flag
_atom_site_refinement_flags
Pd1 Pd 0.311983(19) 0.358262(18) 0.631762(16) 0.03379(7) Uani 1 1 d .
P1 P 0.41857(9) 0.39707(6) 0.47072(7) 0.03987(18) Uani 1 1 d .
N1 N 0.2377(3) 0.2951(2) 0.7849(2) 0.0370(5) Uani 1 1 d .
N2 N 0.3835(3) 0.4854(2) 0.7122(3) 0.0437(6) Uani 1 1 d .
C1 C 0.2174(3) 0.1692(2) 0.6475(3) 0.0342(6) Uani 1 1 d .
C2 C 0.2353(3) 0.2388(2) 0.5671(3) 0.0356(6) Uani 1 1 d .
C3 C 0.1870(3) 0.2236(3) 0.4556(3) 0.0431(7) Uani 1 1 d .
H3 H 0.1964 0.2719 0.4011 0.052 Uiso 1 1 calc R
C4 C 0.1270(3) 0.1398(3) 0.4256(3) 0.0500(9) Uani 1 1 d .
H4 H 0.0933 0.1321 0.3513 0.060 Uiso 1 1 calc R
C5 C 0.1143(3) 0.0637(3) 0.5049(3) 0.0491(9) Uani 1 1 d .
C6 C 0.0611(4) -0.0248(4) 0.4739(5) 0.0690(14) Uani 1 1 d .
H6 H 0.0301 -0.0336 0.3991 0.083 Uiso 1 1 calc R
C7 C 0.0528(4) -0.0969(4) 0.5465(5) 0.0737(14) Uani 1 1 d .
H7 H 0.0188 -0.1561 0.5229 0.088 Uiso 1 1 calc R
C8 C 0.0958(5) -0.0831(3) 0.6593(5) 0.0711(13) Uani 1 1 d .
H8 H 0.0890 -0.1335 0.7112 0.085 Uiso 1 1 calc R
C9 C 0.1473(4) 0.0024(3) 0.6951(4) 0.0539(9) Uani 1 1 d .
H9 H 0.1743 0.0100 0.7711 0.065 Uiso 1 1 calc R
C10 C 0.1598(3) 0.0783(2) 0.6192(3) 0.0404(7) Uani 1 1 d .
C11 C 0.2630(4) 0.1905(3) 0.7675(3) 0.0401(8) Uani 1 1 d .
H11 H 0.2069 0.1537 0.8213 0.048 Uiso 1 1 calc R
C12 C 0.4124(4) 0.1627(3) 0.7829(3) 0.0524(9) Uani 1 1 d .
H12A H 0.4679 0.1999 0.7317 0.079 Uiso 1 1 calc R
H12B H 0.4235 0.0957 0.7663 0.079 Uiso 1 1 calc R
H12C H 0.4402 0.1751 0.8606 0.079 Uiso 1 1 calc R
C13 C 0.3017(4) 0.3274(3) 0.8925(3) 0.0532(9) Uani 1 1 d .
H13A H 0.2873 0.2801 0.9510 0.080 Uiso 1 1 calc R
H13B H 0.2615 0.3872 0.9156 0.080 Uiso 1 1 calc R
H13C H 0.3983 0.3361 0.8810 0.080 Uiso 1 1 calc R
C14 C 0.0869(3) 0.3106(3) 0.7964(3) 0.0464(7) Uani 1 1 d .
H14A H 0.0546 0.2784 0.8638 0.070 Uiso 1 1 calc R
H14B H 0.0407 0.2853 0.7301 0.070 Uiso 1 1 calc R
H14C H 0.0685 0.3781 0.8026 0.070 Uiso 1 1 calc R
C15 C 0.4944(4) 0.3012(3) 0.3884(3) 0.0536(9) Uani 1 1 d .
H15A H 0.4220 0.2616 0.3561 0.064 Uiso 1 1 calc R
H15B H 0.5456 0.3285 0.3253 0.064 Uiso 1 1 calc R
C16 C 0.5892(5) 0.2384(3) 0.4597(5) 0.0669(13) Uani 1 1 d .
H16A H 0.6530 0.2782 0.5008 0.100 Uiso 1 1 calc R
H16B H 0.6385 0.1957 0.4101 0.100 Uiso 1 1 calc R
H16C H 0.5362 0.2017 0.5131 0.100 Uiso 1 1 calc R
C17 C 0.5652(4) 0.4690(3) 0.5119(3) 0.0486(8) Uani 1 1 d .
H17A H 0.6418 0.4528 0.4628 0.058 Uiso 1 1 calc R
H17B H 0.5436 0.5363 0.4995 0.058 Uiso 1 1 calc R
C18 C 0.6083(4) 0.4548(3) 0.6376(3) 0.0531(9) Uani 1 1 d .
H18A H 0.6054 0.3870 0.6563 0.064 Uiso 1 1 calc R
H18B H 0.7017 0.4770 0.6482 0.064 Uiso 1 1 calc R
C19 C 0.5170(4) 0.5078(3) 0.7148(3) 0.0476(8) Uani 1 1 d .
C20 C 0.5635(5) 0.5808(4) 0.7822(4) 0.0668(12) Uani 1 1 d .
H20 H 0.6567 0.5951 0.7834 0.080 Uiso 1 1 calc R
C21 C 0.4768(6) 0.6330(4) 0.8473(4) 0.0700(13) Uani 1 1 d .
H21 H 0.5099 0.6813 0.8951 0.084 Uiso 1 1 calc R
C22 C 0.3402(6) 0.6137(3) 0.8418(4) 0.0666(12) Uani 1 1 d .
H22 H 0.2778 0.6501 0.8834 0.080 Uiso 1 1 calc R
C23 C 0.2962(5) 0.5390(3) 0.7733(4) 0.0537(10) Uani 1 1 d .
H23 H 0.2030 0.5254 0.7693 0.064 Uiso 1 1 calc R
C24 C 0.3247(4) 0.4668(3) 0.3676(3) 0.0445(7) Uani 1 1 d .
C25 C 0.2565(4) 0.5457(3) 0.4070(4) 0.0508(8) Uani 1 1 d .
H25 H 0.2579 0.5601 0.4849 0.061 Uiso 1 1 calc R
C26 C 0.1857(4) 0.6042(3) 0.3318(5) 0.0666(12) Uani 1 1 d .
H26 H 0.1423 0.6592 0.3588 0.080 Uiso 1 1 calc R
C27 C 0.1791(5) 0.5824(4) 0.2204(5) 0.0738(14) Uani 1 1 d .
H27 H 0.1300 0.6212 0.1699 0.089 Uiso 1 1 calc R
C28 C 0.2439(7) 0.5042(6) 0.1819(4) 0.097(2) Uani 1 1 d .
H28 H 0.2396 0.4895 0.1041 0.117 Uiso 1 1 calc R
C29 C 0.3159(6) 0.4453(4) 0.2536(4) 0.0774(15) Uani 1 1 d .
H29 H 0.3589 0.3908 0.2249 0.093 Uiso 1 1 calc R
Cl1 Cl 0.93978(11) 0.63352(10) 0.91049(9) 0.0686(3) Uani 1 1 d D
O1 O 0.9639(4) 0.5571(3) 0.8362(3) 0.0863(11) Uani 1 1 d .
O2 O 1.0404(6) 0.6817(7) 0.9582(7) 0.181(4) Uani 1 1 d D
O3 O 0.8524(12) 0.6078(6) 0.9934(7) 0.237(6) Uani 1 1 d D
O4 O 0.8485(8) 0.6988(6) 0.8574(7) 0.201(5) Uani 1 1 d D
C1S C 0.7640(6) 0.3812(4) -0.0054(4) 0.0789(15) Uani 1 1 d .
H1S1 H 0.8059 0.4405 -0.0312 0.095 Uiso 1 1 calc R
H1S2 H 0.8294 0.3480 0.0433 0.095 Uiso 1 1 calc R
Cl2 Cl 0.72389(17) 0.31090(15) -0.12163(14) 0.1035(6) Uani 1 1 d .
Cl3 Cl 0.6162(2) 0.40704(17) 0.07235(15) 0.1204(7) Uani 1 1 d .

loop_
_atom_site_aniso_label
_atom_site_aniso_U_11
_atom_site_aniso_U_22
_atom_site_aniso_U_33
_atom_site_aniso_U_23
_atom_site_aniso_U_13
_atom_site_aniso_U_12
Pd1 0.03675(10) 0.02872(10) 0.03600(10) 0.00233(11) 0.00859(7) -0.00098(10)
P1 0.0442(4) 0.0330(4) 0.0426(4) 0.0077(3) 0.0149(3) 0.0059(3)
N1 0.0411(13) 0.0363(14) 0.0336(12) -0.0034(10) 0.0039(10) -0.0067(11)
N2 0.0491(15) 0.0341(14) 0.0479(15) 0.0014(12) 0.0100(12) -0.0061(12)
C1 0.0341(13) 0.0319(15) 0.0366(14) -0.0007(11) 0.0024(11) 0.0007(11)
C2 0.0323(14) 0.0335(15) 0.0410(16) -0.0031(12) 0.0027(12) 0.0030(11)
C3 0.0426(17) 0.0478(19) 0.0388(16) 0.0003(14) 0.0012(13) 0.0110(14)
C4 0.0380(16) 0.070(3) 0.0417(17) -0.0173(17) -0.0028(14) 0.0056(16)
C5 0.0301(14) 0.056(2) 0.061(2) -0.0242(18) 0.0069(14) -0.0027(14)
C6 0.0420(19) 0.076(3) 0.089(3) -0.040(3) 0.015(2) -0.0162(19)
C7 0.057(2) 0.056(3) 0.108(4) -0.031(3) 0.028(2) -0.024(2)
C8 0.068(3) 0.041(2) 0.105(4) -0.006(2) 0.035(3) -0.0157(19)
C9 0.054(2) 0.0382(18) 0.069(2) -0.0017(16) 0.0182(18) -0.0089(16)
C10 0.0307(13) 0.0358(16) 0.0548(19) -0.0071(14) 0.0095(13) -0.0046(12)
C11 0.0473(18) 0.0362(17) 0.0369(16) 0.0043(14) 0.0036(13) -0.0088(14)
C12 0.055(2) 0.050(2) 0.052(2) 0.0064(17) -0.0121(17) 0.0004(17)
C13 0.073(2) 0.051(2) 0.0351(16) -0.0032(14) -0.0027(16) -0.0132(17)
C14 0.0468(18) 0.0437(18) 0.0488(18) -0.0021(16) 0.0153(14) -0.0044(15)
C15 0.063(2) 0.041(2) 0.058(2) 0.0044(16) 0.0266(18) 0.0140(17)
C16 0.075(3) 0.048(2) 0.078(3) 0.010(2) 0.020(3) 0.028(2)
C17 0.0454(18) 0.0412(18) 0.059(2) 0.0109(17) 0.0189(16) 0.0006(14)
C18 0.0385(16) 0.055(2) 0.066(2) 0.0164(18) 0.0077(16) -0.0040(15)
C19 0.0497(18) 0.0460(19) 0.0471(18) 0.0118(15) 0.0022(15) -0.0105(15)
C20 0.075(3) 0.064(3) 0.062(2) 0.009(2) -0.003(2) -0.027(2)
C21 0.094(4) 0.060(3) 0.056(2) -0.008(2) 0.002(2) -0.025(3)
C22 0.096(3) 0.043(2) 0.061(2) -0.0136(18) 0.023(2) -0.008(2)
C23 0.059(2) 0.041(2) 0.061(2) -0.0042(18) 0.0148(19) -0.0071(17)
C24 0.0452(17) 0.0422(18) 0.0462(17) 0.0147(14) 0.0107(14) 0.0005(14)
C25 0.0491(18) 0.0344(17) 0.069(2) 0.0027(16) -0.0058(17) -0.0002(14)
C26 0.051(2) 0.048(2) 0.101(3) 0.015(2) -0.011(2) 0.0037(17)
C27 0.059(2) 0.079(3) 0.083(3) 0.038(3) -0.008(2) 0.005(2)
C28 0.109(4) 0.136(6) 0.047(2) 0.027(3) 0.001(3) 0.028(4)
C29 0.094(4) 0.087(4) 0.051(2) 0.013(2) 0.016(2) 0.036(3)
Cl1 0.0607(6) 0.0982(9) 0.0470(5) -0.0244(5) 0.0011(4) -0.0107(6)
O1 0.113(3) 0.087(2) 0.0594(18) -0.0121(18) 0.0058(18) 0.034(2)
O2 0.098(4) 0.220(8) 0.226(8) -0.102(7) -0.031(5) -0.009(5)
O3 0.379(13) 0.164(7) 0.170(6) -0.093(6) 0.187(8) -0.119(8)
O4 0.180(6) 0.186(7) 0.235(9) -0.132(7) -0.102(7) 0.089(6)
C1S 0.081(3) 0.077(4) 0.079(3) -0.012(2) -0.002(2) -0.014(2)
Cl2 0.0865(8) 0.1292(13) 0.0944(10) -0.0466(10) -0.0236(8) 0.0330(9)
Cl3 0.1211(13) 0.1512(17) 0.0892(10) -0.0420(11) 0.0245(9) -0.0314(12)

loop_
_atom_type_symbol
_atom_type_description
_atom_type_scat_dispersion_real
_atom_type_scat_dispersion_imag
_atom_type_scat_source
C C 0.0033 0.0016 'International Tables Vol C Tables 4.2.6.8 and 6.1.1.4'
H H 0.0000 0.0000 'International Tables Vol C Tables 4.2.6.8 and 6.1.1.4'
N N 0.0061 0.0033 'International Tables Vol C Tables 4.2.6.8 and 6.1.1.4'
O O 0.0106 0.0060 'International Tables Vol C Tables 4.2.6.8 and 6.1.1.4'
P P 0.1023 0.0942 'International Tables Vol C Tables 4.2.6.8 and 6.1.1.4'
Cl Cl 0.1484 0.1585 'International Tables Vol C Tables 4.2.6.8 and 6.1.1.4'
Pd Pd -0.9988 1.0072 'International Tables Vol C Tables 4.2.6.8 and 6.1.1.4'

loop_
_geom_angle_atom_site_label_1
_geom_angle_atom_site_label_2
_geom_angle_atom_site_label_3
_geom_angle
C2 Pd1 N2 175.48(12)
C2 Pd1 N1 80.88(12)
N2 Pd1 N1 95.00(10)
C2 Pd1 P1 93.46(10)
N2 Pd1 P1 90.94(8)
N1 Pd1 P1 167.75(8)
C24 P1 C15 104.65(18)
C24 P1 C17 106.17(17)
C15 P1 C17 103.03(19)
C24 P1 Pd1 117.35(11)
C15 P1 Pd1 117.71(13)
C17 P1 Pd1 106.49(12)
C13 N1 C11 110.2(3)
C13 N1 C14 107.1(3)
C11 N1 C14 108.5(3)
C13 N1 Pd1 116.5(2)
C11 N1 Pd1 103.49(19)
C14 N1 Pd1 110.9(2)
C19 N2 C23 118.6(3)
C19 N2 Pd1 121.5(3)
C23 N2 Pd1 119.4(3)
C2 C1 C10 121.7(3)
C2 C1 C11 117.7(3)
C10 C1 C11 120.6(3)
C1 C2 C3 119.4(3)
C1 C2 Pd1 112.8(2)
C3 C2 Pd1 127.5(3)
C4 C3 C2 121.0(3)
C3 C4 C5 121.2(3)
C6 C5 C4 122.1(4)
C6 C5 C10 119.2(4)
C4 C5 C10 118.7(3)
C7 C6 C5 122.4(5)
C6 C7 C8 118.9(4)
C9 C8 C7 121.4(5)
C8 C9 C10 120.5(4)
C9 C10 C5 117.6(3)
C9 C10 C1 124.5(3)
C5 C10 C1 117.8(3)
N1 C11 C1 105.8(3)
N1 C11 C12 113.1(3)
C1 C11 C12 109.9(3)
C16 C15 P1 112.6(3)
C18 C17 P1 113.2(2)
C19 C18 C17 110.9(3)
N2 C19 C20 120.6(4)
N2 C19 C18 117.5(3)
C20 C19 C18 121.9(4)
C21 C20 C19 121.2(4)
C20 C21 C22 118.9(4)
C21 C22 C23 118.6(4)
N2 C23 C22 122.1(4)
C29 C24 C25 118.4(4)
C29 C24 P1 124.3(3)
C25 C24 P1 117.2(3)
C24 C25 C26 120.3(4)
C27 C26 C25 120.3(5)
C26 C27 C28 119.4(4)
C27 C28 C29 121.8(5)
C28 C29 C24 119.7(5)
O2 Cl1 O3 108.0(6)
O2 Cl1 O1 121.8(4)
O3 Cl1 O1 110.8(4)
O2 Cl1 O4 109.0(5)
O3 Cl1 O4 94.9(7)
O1 Cl1 O4 109.1(3)
Cl2 C1S Cl3 110.0(3)

loop_
_geom_bond_atom_site_label_1
_geom_bond_atom_site_label_2
_geom_bond_distance
Pd1 C2 1.994(3)
Pd1 N2 2.143(3)
Pd1 N1 2.144(3)
Pd1 P1 2.2413(8)
P1 C24 1.813(3)
P1 C15 1.825(4)
P1 C17 1.829(4)
N1 C13 1.485(4)
N1 C11 1.506(5)
N1 C14 1.510(4)
N2 C19 1.353(5)
N2 C23 1.354(5)
C1 C2 1.375(5)
C1 C10 1.438(4)
C1 C11 1.512(5)
C2 C3 1.411(5)
C3 C4 1.366(6)
C4 C5 1.427(6)
C5 C6 1.398(6)
C5 C10 1.433(5)
C6 C7 1.331(8)
C7 C8 1.406(8)
C8 C9 1.371(6)
C9 C10 1.399(5)
C11 C12 1.534(5)
C15 C16 1.534(6)
C17 C18 1.552(6)
C18 C19 1.484(6)
C19 C20 1.376(6)
C20 C21 1.366(8)
C21 C22 1.375(7)
C22 C23 1.393(6)
C24 C29 1.379(6)
C24 C25 1.380(5)
C25 C26 1.395(6)
C26 C27 1.350(8)
C27 C28 1.352(9)
C28 C29 1.377(7)
Cl1 O2 1.325(6)
Cl1 O3 1.354(6)
Cl1 O1 1.407(4)
Cl1 O4 1.429(7)
C1S Cl2 1.734(5)
C1S Cl3 1.763(6)
